data_7035509
loop_
_publ_author_name
'Yu, Changjiang'
'Hao, Erhong'
'Li, Tingting'
'Wang, Jun'
'Sheng, Wanle'
'Wei, Yun'
'Mu, Xiaolong'
'Jiao, Lijuan'

_publ_section_title
;
 Dipyrrolylquinoxaline difluoroborates with intense red solid-state
 fluorescence.
;
_journal_issue 31
_journal_name_full 'Dalton transactions (Cambridge, England : 2003)'
_journal_page_first 13897
_journal_page_last 13905
_journal_paper_doi 10.1039/c5dt02012c
_journal_volume 44
_journal_year 2015
_chemical_formula_sum 'C16 H12 N4'
_chemical_formula_weight 260.30
_chemical_name_systematic
; 
 ? 
;
_space_group_IT_number 33
_symmetry_cell_setting orthorhombic
_symmetry_space_group_name_Hall 'P 2c -2n'
_symmetry_space_group_name_H-M 'P n a 21'
_atom_sites_solution_hydrogens geom
_atom_sites_solution_primary direct
_atom_sites_solution_secondary difmap
_audit_creation_method SHELXL-97
_audit_update_record
;
2015-05-28 deposited with the CCDC.
2015-06-22 downloaded from the CCDC.
;
_cell_angle_alpha 90.00
_cell_angle_beta 90.00
_cell_angle_gamma 90.00
_cell_formula_units_Z 4
_cell_length_a 6.8864(6)
_cell_length_b 19.4648(16)
_cell_length_c 9.6124(8)
_cell_measurement_reflns_used 5970
_cell_measurement_temperature 293(2)
_cell_measurement_theta_max 27.51
_cell_measurement_theta_min 2.36
_cell_volume 1288.47(19)
_computing_cell_refinement 'Bruker SMART'
_computing_data_collection 'Bruker SMART'
_computing_data_reduction 'Bruker SAINT'
_computing_molecular_graphics 'Bruker SHELXTL'
_computing_publication_material 'Bruker SHELXTL'
_computing_structure_refinement 'SHELXL-97 (Sheldrick, 1997)'
_computing_structure_solution 'SHELXS-97 (Sheldrick, 1990)'
_diffrn_ambient_temperature 293(2)
_diffrn_measured_fraction_theta_full 0.998
_diffrn_measured_fraction_theta_max 0.998
_diffrn_measurement_device_type 'CCD area detector'
_diffrn_measurement_method 'phi and omega scans'
_diffrn_radiation_monochromator graphite
_diffrn_radiation_source 'fine-focus sealed tube'
_diffrn_radiation_type MoK\a
_diffrn_radiation_wavelength 0.71073
_diffrn_reflns_av_R_equivalents 0.0257
_diffrn_reflns_av_sigmaI/netI 0.0228
_diffrn_reflns_limit_h_max 8
_diffrn_reflns_limit_h_min -8
_diffrn_reflns_limit_k_max 23
_diffrn_reflns_limit_k_min -25
_diffrn_reflns_limit_l_max 12
_diffrn_reflns_limit_l_min -12
_diffrn_reflns_number 10492
_diffrn_reflns_theta_full 27.58
_diffrn_reflns_theta_max 27.58
_diffrn_reflns_theta_min 2.09
_exptl_absorpt_coefficient_mu 0.084
_exptl_absorpt_correction_T_max 0.9884
_exptl_absorpt_correction_T_min 0.9859
_exptl_absorpt_correction_type multi-scan
_exptl_crystal_colour colorless
_exptl_crystal_density_diffrn 1.342
_exptl_crystal_density_method 'not measured'
_exptl_crystal_description block
_exptl_crystal_F_000 544
_exptl_crystal_preparation Luminescent
_exptl_crystal_size_max 0.17
_exptl_crystal_size_mid 0.16
_exptl_crystal_size_min 0.14
_refine_diff_density_max 0.104
_refine_diff_density_min -0.185
_refine_diff_density_rms 0.034
_refine_ls_abs_structure_details 'Flack H D (1983), Acta Cryst. A39, 876-881'
_refine_ls_abs_structure_Flack -0.1(18)
_refine_ls_extinction_method none
_refine_ls_goodness_of_fit_ref 1.036
_refine_ls_hydrogen_treatment mixed
_refine_ls_matrix_type full
_refine_ls_number_parameters 181
_refine_ls_number_reflns 2964
_refine_ls_number_restraints 1
_refine_ls_restrained_S_all 1.035
_refine_ls_R_factor_all 0.0404
_refine_ls_R_factor_gt 0.0357
_refine_ls_shift/su_max 0.000
_refine_ls_shift/su_mean 0.000
_refine_ls_structure_factor_coef Fsqd
_refine_ls_weighting_details 'calc w=1/[\s^2^(Fo^2^)+(0.0599P)^2^+0.0614P] where P=(Fo^2^+2Fc^2^)/3'
_refine_ls_weighting_scheme calc
_refine_ls_wR_factor_gt 0.0911
_refine_ls_wR_factor_ref 0.0950
_reflns_number_gt 2701
_reflns_number_total 2964
_reflns_threshold_expression >2sigma(I)
_cod_data_source_file c5dt02012c2.cif
_cod_data_source_block 141121a
_cod_depositor_comments
;
The following automatic conversions were performed:

'_symmetry_cell_setting' value 'Orthorhombic' changed to
'orthorhombic' according to
/usr/data/users/saulius/crontab/automatic-downloads/rss-feeds/RSC/lib/dictionaries/cif_core.dic
dictionary named 'cif_core.dic' version 2.4.2 from 2011-04-26.

Automatic conversion script
Id: cif_fix_values 3271 2015-04-21 07:52:19Z andrius 

 Adding full bibliography for 7035507--7035510.cif.
;
_cod_original_sg_symbol_H-M Pna2(1)
_cod_database_code 7035509

loop_
_symmetry_equiv_pos_as_xyz
'x, y, z'
'-x, -y, z+1/2'
'x+1/2, -y+1/2, z'
'-x+1/2, y+1/2, z+1/2'

loop_
_atom_site_label
_atom_site_type_symbol
_atom_site_fract_x
_atom_site_fract_y
_atom_site_fract_z
_atom_site_U_iso_or_equiv
_atom_site_adp_type
_atom_site_occupancy
_atom_site_symmetry_multiplicity
_atom_site_calc_flag
_atom_site_refinement_flags
C1 C 0.8508(2) 0.42657(7) 0.25896(15) 0.0433(3) Uani 1 1 d .
C2 C 0.9706(2) 0.42124(8) 0.37377(17) 0.0490(4) Uani 1 1 d .
H2 H 0.9456 0.3960 0.4540 0.059 Uiso 1 1 calc R
C3 C 1.1371(2) 0.46096(9) 0.34717(18) 0.0541(4) Uani 1 1 d .
H3 H 1.2418 0.4670 0.4070 0.065 Uiso 1 1 calc R
C4 C 1.1173(2) 0.48882(9) 0.2184(2) 0.0574(4) Uani 1 1 d .
H4 H 1.2069 0.5171 0.1742 0.069 Uiso 1 1 calc R
C5 C 0.6642(2) 0.39769(7) 0.21796(14) 0.0406(3) Uani 1 1 d .
C6 C 0.55565(18) 0.35061(6) 0.30428(14) 0.0360(3) Uani 1 1 d .
C7 C 0.61722(18) 0.33452(7) 0.44770(14) 0.0370(3) Uani 1 1 d .
C8 C 0.5839(2) 0.36910(8) 0.56974(15) 0.0440(3) Uani 1 1 d .
H8 H 0.5081 0.4083 0.5807 0.053 Uiso 1 1 calc R
C9 C 0.6864(2) 0.33405(8) 0.67580(15) 0.0473(3) Uani 1 1 d .
H9 H 0.6908 0.3460 0.7694 0.057 Uiso 1 1 calc R
C10 C 0.7770(2) 0.27996(8) 0.61552(16) 0.0487(3) Uani 1 1 d .
H10 H 0.8552 0.2482 0.6611 0.058 Uiso 1 1 calc R
C11 C 0.3305(2) 0.33816(7) 0.12954(15) 0.0433(3) Uani 1 1 d .
C12 C 0.1614(3) 0.30719(10) 0.07684(19) 0.0594(4) Uani 1 1 d .
H12 H 0.0951 0.2749 0.1300 0.071 Uiso 1 1 calc R
C13 C 0.0941(3) 0.32447(11) -0.0525(2) 0.0673(5) Uani 1 1 d .
H13 H -0.0163 0.3031 -0.0877 0.081 Uiso 1 1 calc R
C14 C 0.1899(3) 0.37384(11) -0.13142(18) 0.0646(5) Uani 1 1 d .
H14 H 0.1411 0.3857 -0.2184 0.078 Uiso 1 1 calc R
C15 C 0.3539(3) 0.40508(10) -0.08381(16) 0.0566(4) Uani 1 1 d .
H15 H 0.4157 0.4382 -0.1376 0.068 Uiso 1 1 calc R
C16 C 0.4302(2) 0.38681(8) 0.04864(14) 0.0434(3) Uani 1 1 d .
N1 N 0.59835(19) 0.41593(7) 0.09355(13) 0.0478(3) Uani 1 1 d .
N2 N 0.39551(17) 0.32126(6) 0.25963(12) 0.0422(3) Uani 1 1 d .
N3 N 0.73448(18) 0.27969(6) 0.47700(13) 0.0436(3) Uani 1 1 d .
H3A H 0.7749 0.2499 0.4177 0.052 Uiso 1 1 calc R
N4 N 0.9444(2) 0.46826(7) 0.16548(16) 0.0530(3) Uani 1 1 d .
H4A H 0.9000 0.4797 0.0851 0.064 Uiso 1 1 calc R

loop_
_atom_site_aniso_label
_atom_site_aniso_U_11
_atom_site_aniso_U_22
_atom_site_aniso_U_33
_atom_site_aniso_U_23
_atom_site_aniso_U_13
_atom_site_aniso_U_12
C1 0.0468(8) 0.0423(7) 0.0407(7) 0.0011(6) 0.0044(6) -0.0024(6)
C2 0.0455(8) 0.0588(9) 0.0426(8) -0.0023(7) 0.0016(6) -0.0043(6)
C3 0.0451(8) 0.0601(10) 0.0571(10) -0.0137(8) 0.0042(7) -0.0035(7)
C4 0.0514(8) 0.0522(8) 0.0687(10) -0.0027(8) 0.0118(8) -0.0082(7)
C5 0.0436(7) 0.0441(7) 0.0340(6) 0.0004(5) 0.0008(5) 0.0034(6)
C6 0.0403(6) 0.0352(6) 0.0326(6) -0.0011(5) -0.0009(5) 0.0029(5)
C7 0.0362(6) 0.0399(7) 0.0348(7) 0.0029(5) -0.0018(5) -0.0004(5)
C8 0.0480(8) 0.0475(7) 0.0365(7) -0.0031(6) -0.0054(6) 0.0057(6)
C9 0.0473(8) 0.0625(9) 0.0322(7) -0.0012(6) -0.0075(6) 0.0002(6)
C10 0.0479(8) 0.0593(8) 0.0387(7) 0.0051(6) -0.0110(6) 0.0071(6)
C11 0.0493(7) 0.0444(7) 0.0363(7) 0.0004(6) -0.0073(6) 0.0059(6)
C12 0.0600(9) 0.0650(10) 0.0533(9) 0.0079(8) -0.0197(8) -0.0082(8)
C13 0.0661(11) 0.0790(11) 0.0568(11) -0.0025(9) -0.0273(9) 0.0005(9)
C14 0.0674(11) 0.0875(13) 0.0389(8) 0.0023(9) -0.0142(8) 0.0212(10)
C15 0.0630(10) 0.0728(11) 0.0339(7) 0.0093(7) -0.0029(7) 0.0123(8)
C16 0.0472(8) 0.0514(8) 0.0317(7) 0.0020(6) -0.0003(5) 0.0094(6)
N1 0.0506(7) 0.0558(7) 0.0370(6) 0.0074(5) 0.0014(5) 0.0009(6)
N2 0.0464(6) 0.0438(6) 0.0364(6) 0.0035(5) -0.0074(5) -0.0001(5)
N3 0.0476(7) 0.0473(6) 0.0359(5) -0.0011(5) -0.0040(5) 0.0087(5)
N4 0.0570(7) 0.0520(7) 0.0499(7) 0.0082(6) 0.0046(6) -0.0060(6)

loop_
_atom_type_symbol
_atom_type_description
_atom_type_scat_dispersion_real
_atom_type_scat_dispersion_imag
_atom_type_scat_source
C C 0.0033 0.0016 'International Tables Vol C Tables 4.2.6.8 and 6.1.1.4'
H H 0.0000 0.0000 'International Tables Vol C Tables 4.2.6.8 and 6.1.1.4'
N N 0.0061 0.0033 'International Tables Vol C Tables 4.2.6.8 and 6.1.1.4'

loop_
_geom_angle_atom_site_label_1
_geom_angle_atom_site_label_2
_geom_angle_atom_site_label_3
_geom_angle
N4 C1 C2 106.69(13)
N4 C1 C5 117.74(13)
C2 C1 C5 135.53(13)
C1 C2 C3 107.47(15)
C1 C2 H2 126.3
C3 C2 H2 126.3
C4 C3 C2 107.66(16)
C4 C3 H3 126.2
C2 C3 H3 126.2
N4 C4 C3 108.22(15)
N4 C4 H4 125.9
C3 C4 H4 125.9
N1 C5 C6 120.70(13)
N1 C5 C1 116.22(13)
C6 C5 C1 123.07(12)
N2 C6 C5 121.49(12)
N2 C6 C7 116.99(12)
C5 C6 C7 121.50(11)
N3 C7 C8 107.80(12)
N3 C7 C6 121.84(12)
C8 C7 C6 130.28(12)
C7 C8 C9 107.22(12)
C7 C8 H8 126.4
C9 C8 H8 126.4
C10 C9 C8 107.23(13)
C10 C9 H9 126.4
C8 C9 H9 126.4
C9 C10 N3 108.80(13)
C9 C10 H10 125.6
N3 C10 H10 125.6
N2 C11 C16 120.53(13)
N2 C11 C12 119.83(14)
C16 C11 C12 119.64(13)
C13 C12 C11 120.16(17)
C13 C12 H12 119.9
C11 C12 H12 119.9
C12 C13 C14 120.30(18)
C12 C13 H13 119.9
C14 C13 H13 119.9
C15 C14 C13 121.25(15)
C15 C14 H14 119.4
C13 C14 H14 119.4
C14 C15 C16 119.69(17)
C14 C15 H15 120.2
C16 C15 H15 120.2
N1 C16 C11 121.44(12)
N1 C16 C15 119.64(14)
C11 C16 C15 118.92(15)
C5 N1 C16 117.74(13)
C6 N2 C11 117.95(13)
C10 N3 C7 108.95(12)
C10 N3 H3A 125.5
C7 N3 H3A 125.5
C4 N4 C1 109.96(15)
C4 N4 H4A 125.0
C1 N4 H4A 125.0

loop_
_geom_bond_atom_site_label_1
_geom_bond_atom_site_label_2
_geom_bond_distance
C1 N4 1.3717(19)
C1 C2 1.381(2)
C1 C5 1.457(2)
C2 C3 1.406(2)
C2 H2 0.9300
C3 C4 1.358(3)
C3 H3 0.9300
C4 N4 1.355(2)
C4 H4 0.9300
C5 N1 1.3273(18)
C5 C6 1.4446(19)
C6 N2 1.3140(17)
C6 C7 1.4760(18)
C7 N3 1.3676(17)
C7 C8 1.3718(19)
C8 C9 1.415(2)
C8 H8 0.9300
C9 C10 1.354(2)
C9 H9 0.9300
C10 N3 1.3633(18)
C10 H10 0.9300
C11 N2 1.3684(17)
C11 C16 1.405(2)
C11 C12 1.406(2)
C12 C13 1.369(2)
C12 H12 0.9300
C13 C14 1.391(3)
C13 H13 0.9300
C14 C15 1.362(3)
C14 H14 0.9300
C15 C16 1.422(2)
C15 H15 0.9300
C16 N1 1.360(2)
N3 H3A 0.8600
N4 H4A 0.8600
